data_7104424
loop_
_publ_author_name
'Nohra, Brigitte'
'Mialane, Pierre'
'Dolbecq, Anne'
'Rivi\`ere, Eric'
'Marrot, J\'er\^ome'
'S\'echeresse, Francis'

_publ_section_title
;
 Heterometallic 3d-4f cubane clusters inserted in polyoxometalate
 matrices.
;
_journal_issue 19
_journal_name_full 'Chemical communications (Cambridge, England)'
_journal_page_first 2703
_journal_page_last 2705
_journal_paper_doi 10.1039/b902094b
_journal_volume 34
_journal_year 2009
_chemical_formula_sum 'C20 H130 Cu8 Gd2 N20 O106 Si2 W22'
_chemical_formula_weight 7270.87
_chemical_name_systematic
;
?
;
_space_group_IT_number 14
_symmetry_cell_setting monoclinic
_symmetry_space_group_name_Hall '-P 2yn'
_symmetry_space_group_name_H-M 'P 1 21/n 1'
_atom_sites_solution_hydrogens geom
_atom_sites_solution_primary direct
_atom_sites_solution_secondary difmap
_audit_creation_method SHELXL-97
_cell_angle_alpha 90.00
_cell_angle_beta 92.876(2)
_cell_angle_gamma 90.00
_cell_formula_units_Z 2
_cell_length_a 13.8772(12)
_cell_length_b 24.024(2)
_cell_length_c 18.6102(17)
_cell_measurement_reflns_used 25437
_cell_measurement_temperature 293(2)
_cell_measurement_theta_max 30.31
_cell_measurement_theta_min 1.39
_cell_volume 6196.7(10)
_computing_cell_refinement 'Bruker SMART'
_computing_data_collection 'Bruker SMART'
_computing_data_reduction 'Bruker SAINT'
_computing_structure_refinement 'SHELXL-97 (Sheldrick, 2008)'
_computing_structure_solution 'SHELXS-97 (Sheldrick, 1990)'
_diffrn_ambient_temperature 293(2)
_diffrn_measured_fraction_theta_full 0.979
_diffrn_measured_fraction_theta_max 0.979
_diffrn_measurement_device_type 'CCDC area detector'
_diffrn_measurement_method 'phi and omega scans'
_diffrn_radiation_monochromator graphite
_diffrn_radiation_source 'fine-focus sealed tube'
_diffrn_radiation_type MoK\a
_diffrn_radiation_wavelength 0.71073
_diffrn_reflns_av_R_equivalents 0.0615
_diffrn_reflns_av_sigmaI/netI 0.0771
_diffrn_reflns_limit_h_max 16
_diffrn_reflns_limit_h_min -19
_diffrn_reflns_limit_k_max 33
_diffrn_reflns_limit_k_min -33
_diffrn_reflns_limit_l_max 26
_diffrn_reflns_limit_l_min -23
_diffrn_reflns_number 48111
_diffrn_reflns_theta_full 30.31
_diffrn_reflns_theta_max 30.31
_diffrn_reflns_theta_min 1.39
_exptl_absorpt_coefficient_mu 22.846
_exptl_absorpt_correction_T_max 0.2084
_exptl_absorpt_correction_T_min 0.2084
_exptl_absorpt_correction_type multi-scan
_exptl_crystal_colour blue
_exptl_crystal_density_diffrn 3.849
_exptl_crystal_density_method 'not measured'
_exptl_crystal_description cube
_exptl_crystal_F_000 6408
_exptl_crystal_size_max 0.10
_exptl_crystal_size_mid 0.10
_exptl_crystal_size_min 0.10
_refine_diff_density_max 3.430
_refine_diff_density_min -2.851
_refine_diff_density_rms 0.375
_refine_ls_extinction_method none
_refine_ls_goodness_of_fit_ref 1.022
_refine_ls_hydrogen_treatment constr
_refine_ls_matrix_type full
_refine_ls_number_parameters 791
_refine_ls_number_reflns 18200
_refine_ls_number_restraints 0
_refine_ls_restrained_S_all 1.022
_refine_ls_R_factor_all 0.0750
_refine_ls_R_factor_gt 0.0393
_refine_ls_shift/su_max 0.016
_refine_ls_shift/su_mean 0.000
_refine_ls_structure_factor_coef Fsqd
_refine_ls_weighting_details 'calc w=1/[\s^2^(Fo^2^)+(0.0308P)^2^+16.0000P] where P=(Fo^2^+2Fc^2^)/3'
_refine_ls_weighting_scheme calc
_refine_ls_wR_factor_gt 0.0828
_refine_ls_wR_factor_ref 0.0969
_reflns_number_gt 12661
_reflns_number_total 18200
_reflns_threshold_expression >2\s(I)
_cod_data_source_file b902094b.txt
_cod_data_source_block 1a
_cod_original_sg_symbol_H-M P21/n
_cod_database_code 7104424

loop_
_symmetry_equiv_pos_as_xyz
'x, y, z'
'-x+1/2, y+1/2, -z+1/2'
'-x, -y, -z'
'x-1/2, -y-1/2, z-1/2'

loop_
_atom_site_label
_atom_site_type_symbol
_atom_site_fract_x
_atom_site_fract_y
_atom_site_fract_z
_atom_site_U_iso_or_equiv
_atom_site_adp_type
_atom_site_occupancy
_atom_site_symmetry_multiplicity
_atom_site_calc_flag
_atom_site_refinement_flags
_atom_site_disorder_assembly
_atom_site_disorder_group
W1 W 0.35084(3) 0.137674(15) 0.54040(2) 0.01805(8) Uani 1 1 d . . .
W2 W 0.38517(3) 0.222518(15) 0.68754(2) 0.02018(9) Uani 1 1 d . . .
W3 W 0.16202(3) 0.186258(16) 0.62778(2) 0.02086(9) Uani 1 1 d . . .
W4 W 0.51117(3) 0.033074(15) 0.62396(2) 0.01605(8) Uani 1 1 d . . .
W5 W 0.47112(3) -0.014281(16) 0.79155(2) 0.01968(9) Uani 1 1 d . . .
W6 W 0.54926(3) 0.116274(16) 0.77104(2) 0.01997(9) Uani 1 1 d . . .
W7 W 0.25482(3) 0.031728(16) 0.88280(2) 0.02090(9) Uani 1 1 d . . .
W8 W 0.11014(3) 0.127838(17) 0.80482(2) 0.02189(9) Uani 1 1 d . . .
W9 W 0.33542(3) 0.163017(16) 0.86746(2) 0.02054(9) Uani 1 1 d . . .
W10 W 0.08532(3) 0.037597(16) 0.63841(2) 0.01934(9) Uani 1 1 d . . .
W11 W 0.22649(3) -0.056536(15) 0.71549(2) 0.01828(8) Uani 1 1 d . . .
Si Si 0.30714(17) 0.08123(10) 0.70950(14) 0.0126(5) Uani 1 1 d . . .
Gd Gd 0.27286(3) -0.023165(18) 0.51868(3) 0.01762(10) Uani 1 1 d . . .
Cu1 Cu 0.10932(9) -0.13878(5) 0.55738(8) 0.0259(3) Uani 1 1 d . . .
Cu2 Cu 0.34264(9) -0.16011(5) 0.59665(7) 0.0245(3) Uani 1 1 d . . .
Cu3 Cu 0.25593(9) -0.15489(5) 0.44056(8) 0.0287(3) Uani 1 1 d . . .
Cu4 Cu 0.2027(2) -0.11396(8) 0.97357(11) 0.0801(8) Uani 1 1 d . . .
O1 O 0.3866(5) 0.1579(3) 0.4569(4) 0.0301(17) Uani 1 1 d . . .
O2 O 0.2919(5) 0.0739(3) 0.5248(4) 0.0224(15) Uani 1 1 d . . .
O3 O 0.4667(5) 0.1009(3) 0.5790(4) 0.0218(15) Uani 1 1 d . . .
O4 O 0.2312(5) 0.1799(3) 0.5420(4) 0.0222(15) Uani 1 1 d . . .
O5 O 0.4072(5) 0.2070(3) 0.5924(4) 0.0226(15) Uani 1 1 d . . .
O6 O 0.3037(4) 0.1371(2) 0.6594(4) 0.0167(13) Uani 1 1 d . . .
O7 O 0.4360(5) 0.2870(3) 0.6979(5) 0.0326(18) Uani 1 1 d . . .
O8 O 0.4918(5) 0.1760(3) 0.7164(4) 0.0216(15) Uani 1 1 d . . .
O9 O 0.2532(5) 0.2438(3) 0.6603(4) 0.0244(16) Uani 1 1 d . . .
O10 O 0.3419(5) 0.2092(3) 0.7835(4) 0.0204(14) Uani 1 1 d . . .
O11 O 0.0661(5) 0.2258(3) 0.5972(5) 0.0340(19) Uani 1 1 d . . .
O12 O 0.1333(5) 0.1772(3) 0.7256(4) 0.0272(17) Uani 1 1 d . . .
O13 O 0.1126(4) 0.1132(3) 0.6117(4) 0.0220(15) Uani 1 1 d . . .
O14 O 0.6022(5) 0.0150(3) 0.5682(4) 0.0244(16) Uani 1 1 d . . .
O15 O 0.4126(4) -0.0061(3) 0.5903(4) 0.0188(14) Uani 1 1 d . . .
O16 O 0.5374(5) -0.0196(3) 0.7019(4) 0.0193(14) Uani 1 1 d . . .
O17 O 0.5960(5) 0.0849(3) 0.6886(4) 0.0222(15) Uani 1 1 d . . .
O18 O 0.4202(4) 0.0606(2) 0.7198(4) 0.0168(13) Uani 1 1 d . . .
O19 O 0.5250(5) -0.0696(3) 0.8357(4) 0.0308(18) Uani 1 1 d . . .
O20 O 0.3846(5) 0.0111(3) 0.8599(4) 0.0251(16) Uani 1 1 d . . .
O21 O 0.5586(5) 0.0443(3) 0.8181(4) 0.0239(15) Uani 1 1 d . . .
O22 O 0.3617(5) -0.0500(3) 0.7428(4) 0.0224(15) Uani 1 1 d . . .
O23 O 0.6507(5) 0.1476(3) 0.8096(4) 0.0310(18) Uani 1 1 d . . .
O24 O 0.4534(5) 0.1336(3) 0.8411(4) 0.0239(15) Uani 1 1 d . . .
O25 O 0.2393(6) -0.0064(3) 0.9592(4) 0.0330(18) Uani 1 1 d . . .
O26 O 0.2125(5) -0.0157(3) 0.8115(4) 0.0233(15) Uani 1 1 d . . .
O27 O 0.1363(5) 0.0727(3) 0.8784(4) 0.0235(15) Uani 1 1 d . . .
O28 O 0.3142(5) 0.0987(3) 0.9257(4) 0.0230(15) Uani 1 1 d . . .
O29 O 0.2679(5) 0.0967(3) 0.7892(4) 0.0190(14) Uani 1 1 d . . .
O30 O 0.0027(5) 0.1538(3) 0.8331(4) 0.0334(19) Uani 1 1 d . . .
O31 O 0.0747(5) 0.0747(3) 0.7385(4) 0.0251(16) Uani 1 1 d . . .
O32 O 0.1981(5) 0.1763(3) 0.8637(4) 0.0238(15) Uani 1 1 d . . .
O33 O 0.3719(5) 0.2101(3) 0.9329(4) 0.0285(17) Uani 1 1 d . . .
O34 O -0.0394(5) 0.0392(3) 0.6242(4) 0.0296(17) Uani 1 1 d . . .
O35 O 0.1207(4) 0.0077(3) 0.5564(4) 0.0215(15) Uani 1 1 d . . .
O36 O 0.0958(5) -0.0305(3) 0.6925(4) 0.0224(15) Uani 1 1 d . . .
O37 O 0.2392(4) 0.0323(2) 0.6752(4) 0.0156(13) Uani 1 1 d . . .
O38 O 0.2013(5) -0.1207(3) 0.7527(4) 0.0264(16) Uani 1 1 d . . .
O39 O 0.2447(5) -0.0767(3) 0.6240(4) 0.0223(15) Uani 1 1 d . . .
O40 O 0.2047(5) 0.0084(4) 0.4045(4) 0.039(2) Uani 1 1 d . . .
O41 O 0.1636(5) -0.0980(3) 0.4760(4) 0.0255(16) Uani 1 1 d . . .
O42 O 0.3509(5) -0.1154(3) 0.5055(4) 0.0192(14) Uani 1 1 d . . .
O43 O 0.2214(5) -0.1876(3) 0.5517(4) 0.0267(17) Uani 1 1 d . . .
N1A N 0.0572(7) -0.1794(4) 0.6390(6) 0.040(3) Uani 1 1 d . . .
H1A1 H 0.0757 -0.2153 0.6382 0.048 Uiso 1 1 calc R . .
H1A2 H 0.0792 -0.1642 0.6809 0.048 Uiso 1 1 calc R . .
N2A N -0.0198(7) -0.1032(4) 0.5477(6) 0.036(2) Uani 1 1 d . . .
H2A1 H -0.0137 -0.0660 0.5496 0.043 Uiso 1 1 calc R . .
H2A2 H -0.0491 -0.1124 0.5051 0.043 Uiso 1 1 calc R . .
N1B N 0.4666(6) -0.1336(3) 0.6396(5) 0.027(2) Uani 1 1 d . . .
H1B1 H 0.5106 -0.1322 0.6057 0.032 Uiso 1 1 calc R . .
H1B2 H 0.4595 -0.0990 0.6573 0.032 Uiso 1 1 calc R . .
N2B N 0.3341(7) -0.2040(4) 0.6872(6) 0.034(2) Uani 1 1 d . . .
H2B1 H 0.2779 -0.1966 0.7075 0.041 Uiso 1 1 calc R . .
H2B2 H 0.3359 -0.2406 0.6772 0.041 Uiso 1 1 calc R . .
N1C N 0.1601(8) -0.1967(5) 0.3756(7) 0.054(3) Uani 1 1 d . . .
H1C1 H 0.1050 -0.2025 0.3981 0.064 Uiso 1 1 calc R . .
H1C2 H 0.1462 -0.1772 0.3352 0.064 Uiso 1 1 calc R . .
N2C N 0.3560(7) -0.2054(4) 0.4008(6) 0.038(2) Uani 1 1 d . . .
H2C1 H 0.4028 -0.1850 0.3817 0.045 Uiso 1 1 calc R . .
H2C2 H 0.3831 -0.2265 0.4362 0.045 Uiso 1 1 calc R . .
N1D N 0.3021(13) -0.1409(5) 0.9068(7) 0.082(5) Uani 1 1 d . . .
H1D1 H 0.2855 -0.1745 0.8888 0.099 Uiso 1 1 calc R . .
H1D2 H 0.3074 -0.1170 0.8700 0.099 Uiso 1 1 calc R . .
N2D N 0.3124(14) -0.1021(7) 1.0443(7) 0.107(7) Uani 1 1 d . . .
H2D1 H 0.3044 -0.0700 1.0682 0.128 Uiso 1 1 calc R . .
H2D2 H 0.3154 -0.1301 1.0764 0.128 Uiso 1 1 calc R . .
N1E N 0.0970(13) -0.0864(6) 1.0379(9) 0.102(5) Uani 1 1 d . . .
H1E1 H 0.0852 -0.1122 1.0714 0.122 Uiso 1 1 calc R . .
H1E2 H 0.1161 -0.0549 1.0605 0.122 Uiso 1 1 calc R . .
N2E N 0.0977(12) -0.1136(6) 0.8944(8) 0.102(5) Uani 1 1 d . . .
H2E1 H 0.1005 -0.0823 0.8680 0.122 Uiso 1 1 calc R . .
H2E2 H 0.1035 -0.1432 0.8653 0.122 Uiso 1 1 calc R . .
C1A C -0.0487(11) -0.1754(9) 0.6319(13) 0.103(8) Uani 1 1 d . . .
H1A3 H -0.0731 -0.2034 0.5981 0.123 Uiso 1 1 calc R . .
H1A4 H -0.0751 -0.1831 0.6781 0.123 Uiso 1 1 calc R . .
C2A C -0.0794(14) -0.1232(9) 0.6084(13) 0.097(5) Uani 1 1 d . . .
H2A3 H -0.0736 -0.0970 0.6480 0.117 Uiso 1 1 calc R . .
H2A4 H -0.1468 -0.1250 0.5919 0.117 Uiso 1 1 calc R . .
C1B C 0.5004(13) -0.1714(8) 0.6978(10) 0.076(4) Uani 1 1 d . . .
H1B3 H 0.5471 -0.1526 0.7298 0.092 Uiso 1 1 calc R . .
H1B4 H 0.5312 -0.2038 0.6778 0.092 Uiso 1 1 calc R . .
C2B C 0.4167(15) -0.1888(8) 0.7380(10) 0.092(5) Uani 1 1 d . . .
H2B3 H 0.3978 -0.1587 0.7690 0.111 Uiso 1 1 calc R . .
H2B4 H 0.4342 -0.2206 0.7680 0.111 Uiso 1 1 calc R . .
C1C C 0.2048(12) -0.2493(7) 0.3588(11) 0.082(6) Uani 1 1 d . . .
H1C3 H 0.1715 -0.2655 0.3167 0.099 Uiso 1 1 calc R . .
H1C4 H 0.1990 -0.2748 0.3987 0.099 Uiso 1 1 calc R . .
C2C C 0.3087(11) -0.2414(6) 0.3445(9) 0.058(4) Uani 1 1 d . . .
H2C3 H 0.3407 -0.2773 0.3442 0.070 Uiso 1 1 calc R . .
H2C4 H 0.3144 -0.2244 0.2976 0.070 Uiso 1 1 calc R . .
C1D C 0.3939(19) -0.1445(8) 0.9496(14) 0.113(8) Uani 1 1 d . . .
H1D3 H 0.3956 -0.1796 0.9753 0.136 Uiso 1 1 calc R . .
H1D4 H 0.4462 -0.1448 0.9170 0.136 Uiso 1 1 calc R . .
C2D C 0.4111(15) -0.0998(9) 1.0012(13) 0.097(5) Uani 1 1 d . . .
H2D3 H 0.4187 -0.0642 0.9775 0.117 Uiso 1 1 calc R . .
H2D4 H 0.4674 -0.1071 1.0328 0.117 Uiso 1 1 calc R . .
C1E C 0.0080(14) -0.0758(8) 0.9918(11) 0.076(4) Uani 1 1 d . . .
C2E C 0.0045(16) -0.1163(8) 0.9320(11) 0.092(5) Uani 1 1 d . . .
OW1 O -0.1762(7) 0.2081(4) 0.8317(8) 0.080(4) Uani 1 1 d . . .
OW2 O 0.4280(9) -0.2551(5) 0.5407(6) 0.081(4) Uani 1 1 d . . .
OW3 O 0.1774(12) -0.0974(7) 0.2737(11) 0.050(5) Uani 0.50 1 d P . .
OW4 O 0.2980(15) 0.0818(9) 0.3215(15) 0.067(7) Uani 0.50 1 d P . .
OW5 O 0.216(2) -0.0041(10) 1.1360(14) 0.088(8) Uani 0.50 1 d P . .
OW6 O 0.2683(18) 0.042(2) 0.2784(15) 0.17(2) Uani 0.50 1 d P . .
OW7 O 0.3133(17) -0.3835(11) 0.2972(15) 0.090(8) Uani 0.50 1 d P . .
OW8 O 0.274(2) 0.181(2) 0.319(3) 0.30(4) Uani 0.50 1 d P . .
OW9 O 0.033(2) 0.0262(12) 1.1851(19) 0.126(13) Uani 0.50 1 d P . .
OW10 O 0.6994(10) -0.1010(7) 0.9189(8) 0.034(4) Uani 0.50 1 d P . .
OW11 O 0.1295(14) -0.2086(8) 1.0111(12) 0.056(5) Uiso 0.50 1 d P . .

loop_
_atom_site_aniso_label
_atom_site_aniso_U_11
_atom_site_aniso_U_22
_atom_site_aniso_U_33
_atom_site_aniso_U_23
_atom_site_aniso_U_13
_atom_site_aniso_U_12
W1 0.02202(19) 0.01420(17) 0.0182(2) 0.00213(15) 0.00338(15) 0.00217(14)
W2 0.0248(2) 0.01348(17) 0.0224(2) 0.00089(15) 0.00266(16) -0.00035(15)
W3 0.02132(19) 0.01708(18) 0.0243(2) 0.00266(16) 0.00262(16) 0.00505(15)
W4 0.01611(17) 0.01499(17) 0.0172(2) 0.00087(14) 0.00201(14) 0.00072(14)
W5 0.02226(19) 0.01789(18) 0.0188(2) 0.00413(15) -0.00009(15) 0.00243(15)
W6 0.01876(19) 0.01937(18) 0.0215(2) -0.00149(16) -0.00151(15) -0.00085(15)
W7 0.0292(2) 0.01703(18) 0.0169(2) 0.00108(15) 0.00545(16) -0.00088(15)
W8 0.0220(2) 0.02124(19) 0.0230(2) -0.00182(16) 0.00638(16) 0.00257(15)
W9 0.0260(2) 0.01608(18) 0.0197(2) -0.00229(15) 0.00240(16) 0.00047(15)
W10 0.01489(18) 0.02014(18) 0.0229(2) -0.00081(16) 0.00032(15) -0.00063(14)
W11 0.02299(19) 0.01384(17) 0.0182(2) 0.00117(15) 0.00313(15) -0.00165(14)
Si 0.0127(11) 0.0111(11) 0.0140(13) 0.0014(9) -0.0016(9) 0.0008(9)
Gd 0.0184(2) 0.0157(2) 0.0187(2) 0.00101(18) 0.00085(18) -0.00079(17)
Cu1 0.0281(7) 0.0224(6) 0.0275(8) 0.0044(5) 0.0044(5) 0.0007(5)
Cu2 0.0275(7) 0.0189(6) 0.0274(7) 0.0036(5) 0.0040(5) -0.0023(5)
Cu3 0.0310(7) 0.0260(7) 0.0293(8) -0.0067(6) 0.0038(6) -0.0020(5)
Cu4 0.171(2) 0.0394(10) 0.0326(11) -0.0042(8) 0.0276(13) -0.0111(12)
O1 0.034(4) 0.032(4) 0.025(4) 0.005(3) 0.009(3) 0.009(3)
O2 0.022(3) 0.019(3) 0.026(4) -0.006(3) 0.002(3) 0.005(3)
O3 0.024(4) 0.013(3) 0.029(4) 0.003(3) 0.004(3) -0.003(3)
O4 0.028(4) 0.020(3) 0.018(4) 0.006(3) -0.001(3) 0.000(3)
O5 0.027(4) 0.017(3) 0.024(4) 0.003(3) 0.002(3) 0.003(3)
O6 0.019(3) 0.012(3) 0.019(4) 0.002(3) 0.000(3) 0.000(2)
O7 0.038(4) 0.022(4) 0.039(5) 0.002(3) 0.011(4) -0.003(3)
O8 0.023(3) 0.017(3) 0.025(4) -0.001(3) -0.004(3) -0.003(3)
O9 0.030(4) 0.017(3) 0.027(4) 0.001(3) 0.008(3) 0.007(3)
O10 0.024(4) 0.015(3) 0.022(4) 0.001(3) 0.004(3) -0.001(3)
O11 0.024(4) 0.035(4) 0.043(5) 0.000(4) -0.004(3) 0.009(3)
O12 0.033(4) 0.018(3) 0.031(5) -0.001(3) 0.008(3) 0.008(3)
O13 0.017(3) 0.025(4) 0.024(4) 0.003(3) 0.000(3) 0.001(3)
O14 0.023(4) 0.022(3) 0.029(4) 0.006(3) 0.010(3) 0.001(3)
O15 0.022(3) 0.015(3) 0.019(4) -0.001(3) -0.001(3) 0.002(3)
O16 0.024(3) 0.016(3) 0.018(4) 0.000(3) 0.004(3) 0.006(3)
O17 0.022(3) 0.021(3) 0.024(4) -0.001(3) 0.000(3) -0.002(3)
O18 0.014(3) 0.015(3) 0.021(4) 0.000(3) -0.003(3) 0.003(2)
O19 0.032(4) 0.025(4) 0.035(5) 0.009(3) -0.002(3) 0.007(3)
O20 0.030(4) 0.022(3) 0.024(4) 0.005(3) 0.002(3) -0.009(3)
O21 0.027(4) 0.026(4) 0.018(4) 0.001(3) -0.006(3) 0.010(3)
O22 0.023(3) 0.018(3) 0.027(4) 0.000(3) 0.005(3) -0.001(3)
O23 0.023(4) 0.035(4) 0.035(5) -0.004(4) -0.001(3) -0.002(3)
O24 0.033(4) 0.019(3) 0.019(4) 0.001(3) 0.000(3) 0.005(3)
O25 0.056(5) 0.023(4) 0.020(4) 0.008(3) 0.010(4) -0.002(3)
O26 0.033(4) 0.015(3) 0.021(4) 0.004(3) 0.003(3) 0.002(3)
O27 0.029(4) 0.022(4) 0.020(4) 0.001(3) 0.008(3) -0.002(3)
O28 0.035(4) 0.015(3) 0.019(4) -0.001(3) -0.002(3) 0.005(3)
O29 0.024(3) 0.016(3) 0.016(4) 0.001(3) 0.001(3) -0.002(3)
O30 0.034(4) 0.042(5) 0.026(5) 0.000(4) 0.010(3) 0.014(3)
O31 0.025(4) 0.028(4) 0.022(4) 0.001(3) 0.003(3) 0.001(3)
O32 0.026(4) 0.024(4) 0.022(4) -0.003(3) 0.010(3) -0.001(3)
O33 0.040(4) 0.017(3) 0.028(4) -0.006(3) 0.002(3) -0.002(3)
O34 0.015(3) 0.037(4) 0.036(5) 0.000(4) -0.002(3) 0.000(3)
O35 0.017(3) 0.027(4) 0.021(4) 0.000(3) -0.001(3) 0.002(3)
O36 0.021(3) 0.022(3) 0.025(4) 0.000(3) 0.004(3) -0.012(3)
O37 0.018(3) 0.010(3) 0.019(4) 0.002(3) 0.002(3) 0.000(2)
O38 0.034(4) 0.019(3) 0.027(4) 0.006(3) 0.003(3) -0.010(3)
O39 0.029(4) 0.017(3) 0.021(4) 0.001(3) 0.002(3) -0.005(3)
O40 0.032(4) 0.055(5) 0.028(5) 0.019(4) -0.012(3) -0.016(4)
O41 0.029(4) 0.021(4) 0.026(4) -0.002(3) -0.001(3) -0.002(3)
O42 0.024(3) 0.016(3) 0.018(4) 0.002(3) 0.003(3) 0.000(3)
O43 0.025(4) 0.016(3) 0.039(5) 0.006(3) 0.006(3) -0.001(3)
N1A 0.040(6) 0.038(6) 0.041(7) 0.011(5) 0.006(5) 0.010(5)
N2A 0.043(6) 0.029(5) 0.036(6) 0.008(4) 0.004(5) 0.007(4)
N1B 0.034(5) 0.019(4) 0.028(5) 0.001(4) 0.003(4) -0.002(4)
N2B 0.041(6) 0.020(4) 0.042(6) 0.002(4) 0.004(5) -0.010(4)
N1C 0.041(6) 0.071(8) 0.050(8) -0.025(6) 0.007(6) -0.009(6)
N2C 0.042(6) 0.038(6) 0.033(6) -0.004(5) -0.003(5) -0.003(4)
N1D 0.182(17) 0.039(7) 0.029(8) -0.002(6) 0.024(9) 0.008(9)
N2D 0.21(2) 0.090(12) 0.018(7) 0.010(7) -0.006(10) 0.047(12)
N1E 0.156(11) 0.081(8) 0.075(9) -0.032(6) 0.073(9) -0.054(8)
N2E 0.156(11) 0.081(8) 0.075(9) -0.032(6) 0.073(9) -0.054(8)
C1A 0.043(10) 0.131(18) 0.14(2) 0.078(16) 0.037(11) 0.005(10)
C2A 0.087(10) 0.091(11) 0.112(14) 0.030(10) -0.015(9) 0.017(8)
C1B 0.082(9) 0.091(10) 0.059(9) -0.005(7) 0.032(7) -0.001(7)
C2B 0.129(13) 0.089(10) 0.061(10) -0.001(8) 0.021(9) -0.043(9)
C1C 0.089(13) 0.066(11) 0.095(15) -0.057(11) 0.030(11) -0.035(9)
C2C 0.073(10) 0.051(9) 0.051(10) -0.027(7) 0.005(8) -0.007(7)
C1D 0.18(2) 0.044(11) 0.11(2) -0.020(12) -0.009(18) -0.010(13)
C2D 0.087(10) 0.091(11) 0.112(14) 0.030(10) -0.015(9) 0.017(8)
C1E 0.082(9) 0.091(10) 0.059(9) -0.005(7) 0.032(7) -0.001(7)
C2E 0.129(13) 0.089(10) 0.061(10) -0.001(8) 0.021(9) -0.043(9)
OW1 0.041(6) 0.064(7) 0.135(13) 0.005(7) -0.006(7) -0.001(5)
OW2 0.116(10) 0.078(8) 0.049(8) 0.026(6) 0.000(7) 0.039(7)
OW3 0.047(10) 0.038(10) 0.070(14) -0.019(9) 0.045(10) 0.004(8)
OW4 0.039(12) 0.078(16) 0.08(2) 0.039(14) 0.006(12) 0.005(10)
OW5 0.12(2) 0.079(17) 0.061(17) -0.028(14) 0.007(15) -0.024(15)
OW6 0.038(15) 0.43(7) 0.035(16) 0.08(3) 0.001(12) 0.02(2)
OW7 0.072(16) 0.10(2) 0.10(2) -0.015(16) -0.018(14) 0.000(14)
OW8 0.07(2) 0.43(8) 0.40(8) 0.32(7) 0.09(3) 0.07(3)
OW9 0.13(2) 0.12(2) 0.14(3) 0.05(2) 0.08(2) -0.016(19)
OW10 0.024(8) 0.066(11) 0.011(8) -0.001(7) -0.004(6) 0.015(7)

loop_
_atom_type_symbol
_atom_type_description
_atom_type_scat_dispersion_real
_atom_type_scat_dispersion_imag
_atom_type_scat_source
O O 0.0106 0.0060 'International Tables Vol C Tables 4.2.6.8 and 6.1.1.4'
Cu Cu 0.3201 1.2651 'International Tables Vol C Tables 4.2.6.8 and 6.1.1.4'
Gd Gd -0.1653 3.9035 'International Tables Vol C Tables 4.2.6.8 and 6.1.1.4'
W W -0.8490 6.8722 'International Tables Vol C Tables 4.2.6.8 and 6.1.1.4'
Si Si 0.0817 0.0704 'International Tables Vol C Tables 4.2.6.8 and 6.1.1.4'
N N 0.0061 0.0033 'International Tables Vol C Tables 4.2.6.8 and 6.1.1.4'
C C 0.0033 0.0016 'International Tables Vol C Tables 4.2.6.8 and 6.1.1.4'
H H 0.0000 0.0000 'International Tables Vol C Tables 4.2.6.8 and 6.1.1.4'

loop_
_geom_angle_atom_site_label_1
_geom_angle_atom_site_label_2
_geom_angle_atom_site_label_3
_geom_angle
_geom_angle_site_symmetry_1
_geom_angle_site_symmetry_3
_geom_angle_publ_flag
O1 W1 O2 104.4(4) . . ?
O1 W1 O3 101.0(3) . . ?
O2 W1 O3 92.0(3) . . ?
O1 W1 O4 98.7(3) . . ?
O2 W1 O4 93.9(3) . . ?
O3 W1 O4 157.3(3) . . ?
O1 W1 O5 94.4(3) . . ?
O2 W1 O5 161.2(3) . . ?
O3 W1 O5 84.6(3) . . ?
O4 W1 O5 82.8(3) . . ?
O1 W1 O6 163.9(3) . . ?
O2 W1 O6 90.1(3) . . ?
O3 W1 O6 85.0(3) . . ?
O4 W1 O6 73.1(3) . . ?
O5 W1 O6 71.2(2) . . ?
O7 W2 O5 101.8(3) . . ?
O7 W2 O8 100.9(3) . . ?
O5 W2 O8 89.3(3) . . ?
O7 W2 O9 99.7(3) . . ?
O5 W2 O9 90.1(3) . . ?
O8 W2 O9 159.0(3) . . ?
O7 W2 O10 101.0(3) . . ?
O5 W2 O10 157.2(3) . . ?
O8 W2 O10 85.2(3) . . ?
O9 W2 O10 87.2(3) . . ?
O7 W2 O6 172.6(3) . . ?
O5 W2 O6 73.5(3) . . ?
O8 W2 O6 84.9(2) . . ?
O9 W2 O6 74.9(2) . . ?
O10 W2 O6 84.0(2) . . ?
O11 W3 O12 100.7(4) . . ?
O11 W3 O13 101.0(3) . . ?
O12 W3 O13 87.4(3) . . ?
O11 W3 O4 100.5(4) . . ?
O12 W3 O4 158.8(3) . . ?
O13 W3 O4 89.3(3) . . ?
O11 W3 O9 101.1(3) . . ?
O12 W3 O9 87.0(3) . . ?
O13 W3 O9 157.8(3) . . ?
O4 W3 O9 88.3(3) . . ?
O11 W3 O6 173.3(3) . . ?
O12 W3 O6 85.1(3) . . ?
O13 W3 O6 82.3(2) . . ?
O4 W3 O6 73.7(3) . . ?
O9 W3 O6 75.9(2) . . ?
O14 W4 O15 103.4(3) . . ?
O14 W4 O3 100.4(3) . . ?
O15 W4 O3 94.1(3) . . ?
O14 W4 O16 99.7(3) . . ?
O15 W4 O16 91.8(3) . . ?
O3 W4 O16 157.1(3) . . ?
O14 W4 O17 95.1(3) . . ?
O15 W4 O17 161.4(3) . . ?
O3 W4 O17 84.4(3) . . ?
O16 W4 O17 82.9(3) . . ?
O14 W4 O18 165.8(3) . . ?
O15 W4 O18 89.0(3) . . ?
O3 W4 O18 85.3(3) . . ?
O16 W4 O18 72.7(2) . . ?
O17 W4 O18 72.4(2) . . ?
O19 W5 O20 101.8(3) . . ?
O19 W5 O21 101.0(3) . . ?
O20 W5 O21 90.3(3) . . ?
O19 W5 O22 101.2(3) . . ?
O20 W5 O22 87.1(3) . . ?
O21 W5 O22 157.7(3) . . ?
O19 W5 O16 98.4(3) . . ?
O20 W5 O16 159.8(3) . . ?
O21 W5 O16 87.1(3) . . ?
O22 W5 O16 87.8(3) . . ?
O19 W5 O18 170.4(3) . . ?
O20 W5 O18 87.3(3) . . ?
O21 W5 O18 75.5(3) . . ?
O22 W5 O18 82.3(2) . . ?
O16 W5 O18 72.7(2) . . ?
O23 W6 O17 102.1(3) . . ?
O23 W6 O8 101.8(3) . . ?
O17 W6 O8 91.1(3) . . ?
O23 W6 O21 99.6(3) . . ?
O17 W6 O21 89.6(3) . . ?
O8 W6 O21 158.0(3) . . ?
O23 W6 O24 101.5(3) . . ?
O17 W6 O24 156.3(3) . . ?
O8 W6 O24 85.2(3) . . ?
O21 W6 O24 85.4(3) . . ?
O23 W6 O18 171.9(3) . . ?
O17 W6 O18 74.2(3) . . ?
O8 W6 O18 85.6(2) . . ?
O21 W6 O18 73.4(3) . . ?
O24 W6 O18 82.2(3) . . ?
O25 W7 O26 102.7(3) . . ?
O25 W7 O27 99.6(3) . . ?
O26 W7 O27 92.6(3) . . ?
O25 W7 O20 101.7(3) . . ?
O26 W7 O20 87.1(3) . . ?
O27 W7 O20 158.2(3) . . ?
O25 W7 O28 99.7(3) . . ?
O26 W7 O28 157.4(3) . . ?
O27 W7 O28 86.4(3) . . ?
O20 W7 O28 85.6(3) . . ?
O25 W7 O29 170.5(3) . . ?
O26 W7 O29 84.8(3) . . ?
O27 W7 O29 74.0(3) . . ?
O20 W7 O29 84.2(3) . . ?
O28 W7 O29 73.2(3) . . ?
O30 W8 O31 104.6(4) . . ?
O30 W8 O27 99.6(3) . . ?
O31 W8 O27 92.0(3) . . ?
O30 W8 O12 101.0(3) . . ?
O31 W8 O12 87.8(3) . . ?
O27 W8 O12 158.8(3) . . ?
O30 W8 O32 97.9(3) . . ?
O31 W8 O32 157.5(3) . . ?
O27 W8 O32 85.6(3) . . ?
O12 W8 O32 86.5(3) . . ?
O30 W8 O29 168.8(3) . . ?
O31 W8 O29 85.1(3) . . ?
O27 W8 O29 74.1(3) . . ?
O12 W8 O29 84.8(3) . . ?
O32 W8 O29 72.7(2) . . ?
O33 W9 O24 101.8(3) . . ?
O33 W9 O28 100.2(3) . . ?
O24 W9 O28 90.3(3) . . ?
O33 W9 O10 99.9(3) . . ?
O24 W9 O10 85.9(3) . . ?
O28 W9 O10 159.9(3) . . ?
O33 W9 O32 99.9(3) . . ?
O24 W9 O32 158.1(3) . . ?
O28 W9 O32 88.6(3) . . ?
O10 W9 O32 87.7(3) . . ?
O33 W9 O29 171.9(3) . . ?
O24 W9 O29 84.6(3) . . ?
O28 W9 O29 74.6(3) . . ?
O10 W9 O29 85.4(3) . . ?
O32 W9 O29 74.0(3) . . ?
O34 W10 O35 101.2(3) . . ?
O34 W10 O36 98.4(3) . . ?
O35 W10 O36 95.1(3) . . ?
O34 W10 O13 98.5(3) . . ?
O35 W10 O13 95.4(3) . . ?
O36 W10 O13 158.0(3) . . ?
O34 W10 O31 90.7(3) . . ?
O35 W10 O31 168.0(3) . . ?
O36 W10 O31 84.4(3) . . ?
O13 W10 O31 81.4(3) . . ?
O34 W10 O37 170.5(3) . . ?
O35 W10 O37 86.5(3) . . ?
O36 W10 O37 75.1(2) . . ?
O13 W10 O37 86.3(2) . . ?
O31 W10 O37 81.8(3) . . ?
O38 W11 O39 100.3(3) . . ?
O38 W11 O22 100.4(3) . . ?
O39 W11 O22 95.2(3) . . ?
O38 W11 O36 99.8(3) . . ?
O39 W11 O36 92.9(3) . . ?
O22 W11 O36 156.5(3) . . ?
O38 W11 O26 92.7(3) . . ?
O39 W11 O26 166.9(3) . . ?
O22 W11 O26 82.3(3) . . ?
O36 W11 O26 84.9(3) . . ?
O38 W11 O37 171.2(3) . . ?
O39 W11 O37 85.6(3) . . ?
O22 W11 O37 85.4(2) . . ?
O36 W11 O37 73.3(2) . . ?
O26 W11 O37 81.4(2) . . ?
O37 Si O6 111.9(3) . . ?
O37 Si O18 111.1(3) . . ?
O6 Si O18 108.3(3) . . ?
O37 Si O29 107.9(3) . . ?
O6 Si O29 109.0(3) . . ?
O18 Si O29 108.6(4) . . ?
O15 Gd O2 73.1(2) . . ?
O15 Gd O35 120.1(2) . . ?
O2 Gd O35 77.0(2) . . ?
O15 Gd O39 78.0(2) . . ?
O2 Gd O39 121.1(2) . . ?
O35 Gd O39 75.0(2) . . ?
O15 Gd O40 136.7(2) . . ?
O2 Gd O40 76.6(3) . . ?
O35 Gd O40 81.2(3) . . ?
O39 Gd O40 145.1(2) . . ?
O15 Gd O14 76.5(2) . 3_656 ?
O2 Gd O14 82.5(2) . 3_656 ?
O35 Gd O14 147.4(2) . 3_656 ?
O39 Gd O14 137.6(2) . 3_656 ?
O40 Gd O14 69.5(3) . 3_656 ?
O15 Gd O41 142.6(2) . . ?
O2 Gd O41 143.9(2) . . ?
O35 Gd O41 77.3(2) . . ?
O39 Gd O41 75.4(2) . . ?
O40 Gd O41 74.7(3) . . ?
O14 Gd O41 107.0(2) 3_656 . ?
O15 Gd O42 81.9(2) . . ?
O2 Gd O42 147.3(2) . . ?
O35 Gd O42 134.9(2) . . ?
O39 Gd O42 72.0(2) . . ?
O40 Gd O42 110.4(3) . . ?
O14 Gd O42 71.3(2) 3_656 . ?
O41 Gd O42 65.2(2) . . ?
O15 Gd Cu3 115.76(15) . . ?
O2 Gd Cu3 157.91(18) . . ?
O35 Gd Cu3 111.34(16) . . ?
O39 Gd Cu3 80.98(16) . . ?
O40 Gd Cu3 84.4(2) . . ?
O14 Gd Cu3 80.33(16) 3_656 . ?
O41 Gd Cu3 34.25(16) . . ?
O42 Gd Cu3 33.86(16) . . ?
O43 Cu1 O41 85.5(3) . . ?
O43 Cu1 N1A 93.9(3) . . ?
O41 Cu1 N1A 179.2(4) . . ?
O43 Cu1 N2A 166.0(4) . . ?
O41 Cu1 N2A 95.4(3) . . ?
N1A Cu1 N2A 85.3(4) . . ?
O43 Cu2 N1B 178.3(4) . . ?
O43 Cu2 N2B 95.5(3) . . ?
N1B Cu2 N2B 85.2(4) . . ?
O43 Cu2 O42 84.5(3) . . ?
N1B Cu2 O42 94.8(3) . . ?
N2B Cu2 O42 179.6(4) . . ?
O42 Cu3 O41 83.7(3) . . ?
O42 Cu3 N2C 93.6(3) . . ?
O41 Cu3 N2C 174.1(4) . . ?
O42 Cu3 N1C 178.7(4) . . ?
O41 Cu3 N1C 97.1(4) . . ?
N2C Cu3 N1C 85.8(4) . . ?
O42 Cu3 O43 77.0(3) . . ?
O41 Cu3 O43 76.7(3) . . ?
N2C Cu3 O43 107.8(4) . . ?
N1C Cu3 O43 102.1(4) . . ?
O42 Cu3 Gd 44.21(18) . . ?
O41 Cu3 Gd 43.60(19) . . ?
N2C Cu3 Gd 131.8(3) . . ?
N1C Cu3 Gd 136.9(3) . . ?
O43 Cu3 Gd 86.97(18) . . ?
N2D Cu4 N1D 85.9(7) . . ?
N2D Cu4 N1E 96.6(7) . . ?
N1D Cu4 N1E 177.5(8) . . ?
N2D Cu4 N2E 170.3(6) . . ?
N1D Cu4 N2E 92.5(6) . . ?
N1E Cu4 N2E 85.0(7) . . ?
W1 O2 Gd 157.8(4) . . ?
W4 O3 W1 142.2(3) . . ?
W3 O4 W1 121.3(3) . . ?
W2 O5 W1 122.4(3) . . ?
Si O6 W1 122.9(3) . . ?
Si O6 W3 123.9(3) . . ?
W1 O6 W3 91.7(2) . . ?
Si O6 W2 125.5(4) . . ?
W1 O6 W2 92.9(2) . . ?
W3 O6 W2 90.2(2) . . ?
W6 O8 W2 152.4(4) . . ?
W2 O9 W3 118.9(3) . . ?
W9 O10 W2 150.8(4) . . ?
W3 O12 W8 148.7(4) . . ?
W3 O13 W10 154.6(4) . . ?
W4 O14 Gd 160.5(4) . 3_656 ?
W4 O15 Gd 155.7(4) . . ?
W4 O16 W5 121.1(3) . . ?
W6 O17 W4 121.1(3) . . ?
Si O18 W4 123.1(4) . . ?
Si O18 W5 124.0(3) . . ?
W4 O18 W5 93.4(2) . . ?
Si O18 W6 124.5(3) . . ?
W4 O18 W6 92.3(2) . . ?
W5 O18 W6 90.2(2) . . ?
W5 O20 W7 149.2(4) . . ?
W5 O21 W6 120.9(3) . . ?
W11 O22 W5 153.2(4) . . ?
W9 O24 W6 152.8(4) . . ?
W7 O26 W11 152.8(4) . . ?
W7 O27 W8 121.0(3) . . ?
W9 O28 W7 120.3(4) . . ?
Si O29 W9 125.3(3) . . ?
Si O29 W8 122.4(4) . . ?
W9 O29 W8 93.0(2) . . ?
Si O29 W7 123.9(3) . . ?
W9 O29 W7 92.0(2) . . ?
W8 O29 W7 90.7(2) . . ?
W8 O31 W10 151.4(4) . . ?
W9 O32 W8 120.2(3) . . ?
W10 O35 Gd 131.9(3) . . ?
W10 O36 W11 115.7(3) . . ?
Si O37 W10 127.9(3) . . ?
Si O37 W11 127.3(4) . . ?
W10 O37 W11 93.8(2) . . ?
W11 O39 Gd 131.8(3) . . ?
Cu1 O41 Cu3 100.9(3) . . ?
Cu1 O41 Gd 111.5(3) . . ?
Cu3 O41 Gd 102.2(3) . . ?
Cu3 O42 Cu2 101.2(3) . . ?
Cu3 O42 Gd 101.9(3) . . ?
Cu2 O42 Gd 110.4(3) . . ?
Cu2 O43 Cu1 116.4(4) . . ?
Cu2 O43 Cu3 93.2(3) . . ?
Cu1 O43 Cu3 92.7(3) . . ?
C1A N1A Cu1 107.6(9) . . ?
C1A N1A H1A1 110.2 . . ?
Cu1 N1A H1A1 110.2 . . ?
C1A N1A H1A2 110.2 . . ?
Cu1 N1A H1A2 110.2 . . ?
H1A1 N1A H1A2 108.5 . . ?
C2A N2A Cu1 108.7(9) . . ?
C2A N2A H2A1 109.9 . . ?
Cu1 N2A H2A1 109.9 . . ?
C2A N2A H2A2 109.9 . . ?
Cu1 N2A H2A2 109.9 . . ?
H2A1 N2A H2A2 108.3 . . ?
C1B N1B Cu2 109.8(9) . . ?
C1B N1B H1B1 109.7 . . ?
Cu2 N1B H1B1 109.7 . . ?
C1B N1B H1B2 109.7 . . ?
Cu2 N1B H1B2 109.7 . . ?
H1B1 N1B H1B2 108.2 . . ?
C2B N2B Cu2 109.2(8) . . ?
C2B N2B H2B1 109.8 . . ?
Cu2 N2B H2B1 109.8 . . ?
C2B N2B H2B2 109.8 . . ?
Cu2 N2B H2B2 109.8 . . ?
H2B1 N2B H2B2 108.3 . . ?
C1C N1C Cu3 106.7(10) . . ?
C1C N1C H1C1 110.4 . . ?
Cu3 N1C H1C1 110.4 . . ?
C1C N1C H1C2 110.4 . . ?
Cu3 N1C H1C2 110.4 . . ?
H1C1 N1C H1C2 108.6 . . ?
C2C N2C Cu3 108.8(8) . . ?
C2C N2C H2C1 109.9 . . ?
Cu3 N2C H2C1 109.9 . . ?
C2C N2C H2C2 109.9 . . ?
Cu3 N2C H2C2 109.9 . . ?
H2C1 N2C H2C2 108.3 . . ?
C1D N1D Cu4 106.6(13) . . ?
C1D N1D H1D1 110.4 . . ?
Cu4 N1D H1D1 110.4 . . ?
C1D N1D H1D2 110.4 . . ?
Cu4 N1D H1D2 110.4 . . ?
H1D1 N1D H1D2 108.6 . . ?
C2D N2D Cu4 108.5(11) . . ?
C2D N2D H2D1 110.0 . . ?
Cu4 N2D H2D1 110.0 . . ?
C2D N2D H2D2 110.0 . . ?
Cu4 N2D H2D2 110.0 . . ?
H2D1 N2D H2D2 108.4 . . ?
C1E N1E Cu4 108.4(11) . . ?
C1E N1E H1E1 110.0 . . ?
Cu4 N1E H1E1 110.0 . . ?
C1E N1E H1E2 110.0 . . ?
Cu4 N1E H1E2 110.0 . . ?
H1E1 N1E H1E2 108.4 . . ?
C2E N2E Cu4 105.5(12) . . ?
C2E N2E H2E1 110.7 . . ?
Cu4 N2E H2E1 110.6 . . ?
C2E N2E H2E2 110.6 . . ?
Cu4 N2E H2E2 110.6 . . ?
H2E1 N2E H2E2 108.8 . . ?
C2A C1A N1A 112.1(15) . . ?
C2A C1A H1A3 109.2 . . ?
N1A C1A H1A3 109.2 . . ?
C2A C1A H1A4 109.2 . . ?
N1A C1A H1A4 109.2 . . ?
H1A3 C1A H1A4 107.9 . . ?
C1A C2A N2A 110.6(16) . . ?
C1A C2A H2A3 109.5 . . ?
N2A C2A H2A3 109.5 . . ?
C1A C2A H2A4 109.5 . . ?
N2A C2A H2A4 109.5 . . ?
H2A3 C2A H2A4 108.1 . . ?
N1B C1B C2B 108.6(15) . . ?
N1B C1B H1B3 110.0 . . ?
C2B C1B H1B3 110.0 . . ?
N1B C1B H1B4 110.0 . . ?
C2B C1B H1B4 110.0 . . ?
H1B3 C1B H1B4 108.4 . . ?
C1B C2B N2B 110.4(15) . . ?
C1B C2B H2B3 109.6 . . ?
N2B C2B H2B3 109.6 . . ?
C1B C2B H2B4 109.6 . . ?
N2B C2B H2B4 109.6 . . ?
H2B3 C2B H2B4 108.1 . . ?
N1C C1C C2C 110.9(12) . . ?
N1C C1C H1C3 109.5 . . ?
C2C C1C H1C3 109.5 . . ?
N1C C1C H1C4 109.5 . . ?
C2C C1C H1C4 109.5 . . ?
H1C3 C1C H1C4 108.0 . . ?
N2C C2C C1C 110.2(11) . . ?
N2C C2C H2C3 109.6 . . ?
C1C C2C H2C3 109.6 . . ?
N2C C2C H2C4 109.6 . . ?
C1C C2C H2C4 109.6 . . ?
H2C3 C2C H2C4 108.1 . . ?
C2D C1D N1D 115.2(18) . . ?
C2D C1D H1D3 108.5 . . ?
N1D C1D H1D3 108.5 . . ?
C2D C1D H1D4 108.5 . . ?
N1D C1D H1D4 108.5 . . ?
H1D3 C1D H1D4 107.5 . . ?
C1D C2D N2D 100.7(17) . . ?
C1D C2D H2D3 111.6 . . ?
N2D C2D H2D3 111.6 . . ?
C1D C2D H2D4 111.6 . . ?
N2D C2D H2D4 111.6 . . ?
H2D3 C2D H2D4 109.4 . . ?
C2E C1E N1E 108.5(16) . . ?
C1E C2E N2E 109.0(15) . . ?

loop_
_geom_bond_atom_site_label_1
_geom_bond_atom_site_label_2
_geom_bond_distance
_geom_bond_site_symmetry_2
_geom_bond_publ_flag
W1 O1 1.725(7) . ?
W1 O2 1.754(6) . ?
W1 O3 1.940(7) . ?
W1 O4 1.947(7) . ?
W1 O5 2.060(7) . ?
W1 O6 2.340(7) . ?
W2 O7 1.710(7) . ?
W2 O5 1.849(7) . ?
W2 O8 1.910(7) . ?
W2 O9 1.944(7) . ?
W2 O10 1.940(7) . ?
W2 O6 2.388(6) . ?
W3 O11 1.709(7) . ?
W3 O12 1.895(8) . ?
W3 O13 1.902(7) . ?
W3 O4 1.909(7) . ?
W3 O9 1.949(7) . ?
W3 O6 2.343(6) . ?
W4 O14 1.731(7) . ?
W4 O15 1.749(6) . ?
W4 O3 1.920(6) . ?
W4 O16 1.946(7) . ?
W4 O17 2.059(7) . ?
W4 O18 2.331(6) . ?
W5 O19 1.714(7) . ?
W5 O20 1.893(7) . ?
W5 O21 1.908(7) . ?
W5 O22 1.931(7) . ?
W5 O16 1.949(7) . ?
W5 O18 2.329(6) . ?
W6 O23 1.721(7) . ?
W6 O17 1.855(7) . ?
W6 O8 1.911(7) . ?
W6 O21 1.939(7) . ?
W6 O24 1.953(7) . ?
W6 O18 2.395(6) . ?
W7 O25 1.714(7) . ?
W7 O26 1.824(7) . ?
W7 O27 1.916(7) . ?
W7 O20 1.936(7) . ?
W7 O28 1.959(7) . ?
W7 O29 2.354(6) . ?
W8 O30 1.722(7) . ?
W8 O31 1.825(7) . ?
W8 O27 1.925(7) . ?
W8 O12 1.933(7) . ?
W8 O32 1.978(7) . ?
W8 O29 2.345(6) . ?
W9 O33 1.720(7) . ?
W9 O24 1.871(7) . ?
W9 O28 1.919(7) . ?
W9 O10 1.922(7) . ?
W9 O32 1.930(7) . ?
W9 O29 2.324(6) . ?
W10 O34 1.739(7) . ?
W10 O35 1.778(7) . ?
W10 O36 1.922(7) . ?
W10 O13 1.927(7) . ?
W10 O31 2.077(7) . ?
W10 O37 2.213(6) . ?
W11 O38 1.732(6) . ?
W11 O39 1.800(7) . ?
W11 O22 1.926(7) . ?
W11 O36 1.946(7) . ?
W11 O26 2.055(7) . ?
W11 O37 2.272(6) . ?
Si O37 1.618(6) . ?
Si O6 1.634(6) . ?
Si O18 1.648(6) . ?
Si O29 1.648(7) . ?
Gd O15 2.334(7) . ?
Gd O2 2.349(6) . ?
Gd O35 2.377(6) . ?
Gd O39 2.392(7) . ?
Gd O40 2.404(8) . ?
Gd O14 2.437(7) 3_656 ?
Gd O41 2.459(7) . ?
Gd O42 2.484(6) . ?
Gd Cu3 3.4856(14) . ?
Cu1 O43 1.954(7) . ?
Cu1 O41 1.983(7) . ?
Cu1 N1A 1.973(10) . ?
Cu1 N2A 1.985(9) . ?
Cu2 O43 1.956(7) . ?
Cu2 N1B 1.966(9) . ?
Cu2 N2B 1.996(10) . ?
Cu2 O42 2.015(7) . ?
Cu3 O42 1.985(7) . ?
Cu3 O41 2.007(7) . ?
Cu3 N2C 2.013(10) . ?
Cu3 N1C 2.019(11) . ?
Cu3 O43 2.286(8) . ?
Cu4 N2D 1.982(18) . ?
Cu4 N1D 2.011(14) . ?
Cu4 N1E 2.049(14) . ?
Cu4 N2E 2.019(19) . ?
O14 Gd 2.437(7) 3_656 ?
N1A C1A 1.472(18) . ?
N1A H1A1 0.9000 . ?
N1A H1A2 0.9000 . ?
N2A C2A 1.51(2) . ?
N2A H2A1 0.9000 . ?
N2A H2A2 0.9000 . ?
N1B C1B 1.47(2) . ?
N1B H1B1 0.9000 . ?
N1B H1B2 0.9000 . ?
N2B C2B 1.49(2) . ?
N2B H2B1 0.9000 . ?
N2B H2B2 0.9000 . ?
N1C C1C 1.448(18) . ?
N1C H1C1 0.9000 . ?
N1C H1C2 0.9000 . ?
N2C C2C 1.486(16) . ?
N2C H2C1 0.9000 . ?
N2C H2C2 0.9000 . ?
N1D C1D 1.47(3) . ?
N1D H1D1 0.9000 . ?
N1D H1D2 0.9000 . ?
N2D C2D 1.62(3) . ?
N2D H2D1 0.9000 . ?
N2D H2D2 0.9000 . ?
N1E C1E 1.49(3) . ?
N1E H1E1 0.9000 . ?
N1E H1E2 0.9000 . ?
N2E C2E 1.50(2) . ?
N2E H2E1 0.9000 . ?
N2E H2E2 0.9000 . ?
C1A C2A 1.39(2) . ?
C1A H1A3 0.9700 . ?
C1A H1A4 0.9700 . ?
C2A H2A3 0.9700 . ?
C2A H2A4 0.9700 . ?
C1B C2B 1.47(2) . ?
C1B H1B3 0.9700 . ?
C1B H1B4 0.9700 . ?
C2B H2B3 0.9700 . ?
C2B H2B4 0.9700 . ?
C1C C2C 1.49(2) . ?
C1C H1C3 0.9700 . ?
C1C H1C4 0.9700 . ?
C2C H2C3 0.9700 . ?
C2C H2C4 0.9700 . ?
C1D C2D 1.45(3) . ?
C1D H1D3 0.9700 . ?
C1D H1D4 0.9700 . ?
C2D H2D3 0.9700 . ?
C2D H2D4 0.9700 . ?
C1E C2E 1.48(3) . ?
OW4 OW6 1.29(5) . ?
